data_4088781
loop_
_publ_author_name
'Selikhov, Alexander N.'
'Mahrova, Tatyana V.'
'Cherkasov, Anton V.'
'Fukin, Georgy K.'
'Kirillov, Evgueni'
'Alvarez Lamsfus, Carlos'
'Maron, Laurent'
'Trifonov, Alexander A.'

_publ_section_title
;
 Yb(II) Triple-Decker Complex with the \m-Bridging Naphthalene Dianion
 [CpBn5Yb(DME)]2(\m-\h4:\h4-C10H8). Oxidative Substitution of [C10H8]2--
 by 1,4-Diphenylbuta-1,3-diene and P4 and Protonolysis of the Yb--C10H8
 Bond by PhPH2
;
_journal_issue 14
_journal_name_full Organometallics
_journal_page_first 2401
_journal_paper_doi 10.1021/acs.organomet.6b00428
_journal_volume 35
_journal_year 2016
_chemical_formula_sum 'C118 H118 O4 Yb2'
_chemical_formula_weight 1946.20
_space_group_crystal_system triclinic
_space_group_IT_number 2
_space_group_name_Hall '-P 1'
_space_group_name_H-M_alt 'P -1'
_atom_sites_solution_hydrogens mixed
_atom_sites_solution_primary direct
_atom_sites_solution_secondary difmap
_audit_creation_method SHELXL-2014/7
_cell_angle_alpha 74.539(2)
_cell_angle_beta 83.433(2)
_cell_angle_gamma 77.549(2)
_cell_formula_units_Z 1
_cell_length_a 10.3061(2)
_cell_length_b 15.5010(3)
_cell_length_c 15.9350(4)
_cell_measurement_reflns_used 12763
_cell_measurement_temperature 100(2)
_cell_measurement_theta_max 27.6630
_cell_measurement_theta_min 3.1140
_cell_volume 2391.48(9)
_computing_cell_refinement 'CrysAlisPro, Agilent Technologies'
_computing_data_collection 'CrysAlisPro, Agilent Technologies'
_computing_data_reduction 'CrysAlisPro, Agilent Technologies'
_computing_molecular_graphics 'SHELXTL (Sheldrick, 2000)'
_computing_publication_material 'SHELXTL (Sheldrick, 2000)'
_computing_structure_refinement 'SHELXL-2014/7 (Sheldrick, 2014)'
_computing_structure_solution 'SHELXT-2014/4 (Sheldrick, 2014)'
_diffrn_ambient_temperature 100(2)
_diffrn_measured_fraction_theta_full 0.997
_diffrn_measured_fraction_theta_max 0.997
_diffrn_measurement_device_type 'Xcalibur, EOS (CCD)'
_diffrn_measurement_method '\w scans'
_diffrn_radiation_type MoK\a
_diffrn_radiation_wavelength 0.71073
_diffrn_reflns_av_R_equivalents 0.0550
_diffrn_reflns_av_unetI/netI 0.0539
_diffrn_reflns_Laue_measured_fraction_full 0.997
_diffrn_reflns_Laue_measured_fraction_max 0.997
_diffrn_reflns_limit_h_max 12
_diffrn_reflns_limit_h_min -12
_diffrn_reflns_limit_k_max 19
_diffrn_reflns_limit_k_min -19
_diffrn_reflns_limit_l_max 19
_diffrn_reflns_limit_l_min -19
_diffrn_reflns_number 37132
_diffrn_reflns_point_group_measured_fraction_full 0.997
_diffrn_reflns_point_group_measured_fraction_max 0.997
_diffrn_reflns_theta_full 25.242
_diffrn_reflns_theta_max 26.000
_diffrn_reflns_theta_min 3.081
_diffrn_source 'fine focus sealed tube'
_exptl_absorpt_coefficient_mu 1.997
_exptl_absorpt_correction_T_max 1.00000
_exptl_absorpt_correction_T_min 0.74582
_exptl_absorpt_correction_type multi-scan
_exptl_absorpt_process_details
;
CrysAlisPro, Agilent Technologies, Version 1.171.35.19.
Empirical absorption correction using spherical harmonics,
implemented in SCALE3 ABSPACK scaling algorithm.
;
_exptl_crystal_colour red
_exptl_crystal_density_diffrn 1.351
_exptl_crystal_description prism
_exptl_crystal_F_000 998
_exptl_crystal_size_max 0.200
_exptl_crystal_size_mid 0.200
_exptl_crystal_size_min 0.200
_refine_diff_density_max 1.575
_refine_diff_density_min -0.730
_refine_diff_density_rms 0.112
_refine_ls_extinction_method none
_refine_ls_goodness_of_fit_ref 1.042
_refine_ls_hydrogen_treatment constr
_refine_ls_matrix_type full
_refine_ls_number_parameters 566
_refine_ls_number_reflns 9374
_refine_ls_number_restraints 48
_refine_ls_restrained_S_all 1.055
_refine_ls_R_factor_all 0.0580
_refine_ls_R_factor_gt 0.0409
_refine_ls_shift/su_max 0.002
_refine_ls_shift/su_mean 0.000
_refine_ls_structure_factor_coef Fsqd
_refine_ls_weighting_details 'w=1/[\s^2^(Fo^2^)+(0.0500P)^2^+3.5000P] where P=(Fo^2^+2Fc^2^)/3'
_refine_ls_weighting_scheme calc
_refine_ls_wR_factor_gt 0.0975
_refine_ls_wR_factor_ref 0.1032
_reflns_Friedel_coverage 0.000
_reflns_number_gt 7714
_reflns_number_total 9374
_reflns_threshold_expression 'I > 2\s(I)'
_cod_data_source_file om6b00428_si_001.cif
_cod_data_source_block ybcpbnbd
_cod_database_code 4088781
_shelx_shelxl_version_number 2014/7
_shelx_space_group_comment
;
The symmetry employed for this shelxl refinement is uniquely defined
by the following loop, which should always be used as a source of
symmetry information in preference to the above space-group names.
They are only intended as comments.
;
_shelx_estimated_absorpt_t_min 0.691
_shelx_estimated_absorpt_t_max 0.691

loop_
_space_group_symop_operation_xyz
'x, y, z'
'-x, -y, -z'

loop_
_atom_site_label
_atom_site_type_symbol
_atom_site_fract_x
_atom_site_fract_y
_atom_site_fract_z
_atom_site_U_iso_or_equiv
_atom_site_adp_type
_atom_site_occupancy
_atom_site_site_symmetry_order
_atom_site_calc_flag
_atom_site_refinement_flags_posn
_atom_site_refinement_flags_adp
_atom_site_refinement_flags_occupancy
_atom_site_disorder_assembly
_atom_site_disorder_group
Yb1 Yb 0.58623(2) 0.84976(2) 0.57795(2) 0.02779(4) Uani 1 1 d . . . . .
O1 O 0.8258(3) 0.8349(2) 0.5869(2) 0.0522(9) Uani 1 1 d D . . . .
O2 O 0.7202(3) 0.7718(3) 0.4718(2) 0.0622(11) Uani 1 1 d D . . . .
C1 C 0.4034(3) 0.7513(2) 0.6591(2) 0.0241(8) Uani 1 1 d . . . . .
C2 C 0.4124(3) 0.8079(2) 0.7132(2) 0.0232(8) Uani 1 1 d . . . . .
C3 C 0.5388(4) 0.7790(2) 0.7496(2) 0.0257(8) Uani 1 1 d . . . . .
C4 C 0.6075(4) 0.7023(2) 0.7187(2) 0.0262(8) Uani 1 1 d . . . . .
C5 C 0.5247(3) 0.6862(2) 0.6613(2) 0.0245(8) Uani 1 1 d . . . . .
C6 C 0.2878(3) 0.7603(2) 0.6049(2) 0.0266(8) Uani 1 1 d . . . . .
H6A H 0.3198 0.7740 0.5427 0.032 Uiso 1 1 calc R U . . .
H6B H 0.2198 0.8135 0.6135 0.032 Uiso 1 1 calc R U . . .
C7 C 0.2208(3) 0.6787(2) 0.6231(3) 0.0284(9) Uani 1 1 d . . . . .
C8 C 0.2165(4) 0.6354(3) 0.5585(3) 0.0427(11) Uani 1 1 d . . . . .
H8A H 0.2558 0.6573 0.5020 0.051 Uiso 1 1 calc R U . . .
C9 C 0.1550(5) 0.5594(3) 0.5747(4) 0.0577(13) Uani 1 1 d . . . . .
H9A H 0.1536 0.5302 0.5295 0.069 Uiso 1 1 calc R U . . .
C10 C 0.0976(4) 0.5278(3) 0.6552(4) 0.0542(13) Uani 1 1 d . . . . .
H10A H 0.0574 0.4758 0.6664 0.065 Uiso 1 1 calc R U . . .
C11 C 0.0977(4) 0.5709(3) 0.7209(3) 0.0400(11) Uani 1 1 d . . . . .
H11A H 0.0559 0.5495 0.7767 0.048 Uiso 1 1 calc R U . . .
C12 C 0.1593(4) 0.6456(3) 0.7045(3) 0.0320(9) Uani 1 1 d . . . . .
H12A H 0.1596 0.6748 0.7499 0.038 Uiso 1 1 calc R U . . .
C13 C 0.3035(4) 0.8850(2) 0.7314(3) 0.0290(9) Uani 1 1 d . . . . .
H13A H 0.2665 0.9214 0.6752 0.035 Uiso 1 1 calc R U . . .
H13B H 0.3448 0.9254 0.7544 0.035 Uiso 1 1 calc R U . . .
C14 C 0.1887(4) 0.8579(2) 0.7947(3) 0.0306(9) Uani 1 1 d . . . . .
C15 C 0.2027(4) 0.7764(3) 0.8590(3) 0.0357(10) Uani 1 1 d . . . . .
H15A H 0.2850 0.7342 0.8625 0.043 Uiso 1 1 calc R U . . .
C16 C 0.0971(5) 0.7563(3) 0.9182(3) 0.0460(12) Uani 1 1 d . . . . .
H16A H 0.1091 0.7013 0.9629 0.055 Uiso 1 1 calc R U . . .
C17 C -0.0249(5) 0.8147(3) 0.9133(4) 0.0568(14) Uani 1 1 d . . . . .
H17A H -0.0970 0.7997 0.9535 0.068 Uiso 1 1 calc R U . . .
C18 C -0.0403(5) 0.8949(4) 0.8494(4) 0.0635(16) Uani 1 1 d . . . . .
H18A H -0.1235 0.9362 0.8457 0.076 Uiso 1 1 calc R U . . .
C19 C 0.0654(4) 0.9161(3) 0.7898(3) 0.0483(13) Uani 1 1 d . . . . .
H19A H 0.0527 0.9713 0.7452 0.058 Uiso 1 1 calc R U . . .
C20 C 0.5925(4) 0.8219(2) 0.8107(3) 0.0329(9) Uani 1 1 d . . . . .
H20A H 0.6860 0.7912 0.8211 0.039 Uiso 1 1 calc R U . . .
H20B H 0.5923 0.8868 0.7814 0.039 Uiso 1 1 calc R U . . .
C21 C 0.5144(5) 0.8165(3) 0.8982(3) 0.0399(10) Uani 1 1 d . . . . .
C22 C 0.4473(6) 0.8946(3) 0.9232(3) 0.0624(16) Uani 1 1 d . . . . .
H22A H 0.4545 0.9526 0.8859 0.075 Uiso 1 1 calc R U . . .
C23 C 0.3700(8) 0.8904(4) 1.0013(4) 0.084(2) Uani 1 1 d . . . . .
H23A H 0.3253 0.9446 1.0170 0.101 Uiso 1 1 calc R U . . .
C24 C 0.3595(8) 0.8053(4) 1.0557(4) 0.090(2) Uani 1 1 d . . . . .
H24A H 0.3047 0.8011 1.1082 0.108 Uiso 1 1 calc R U . . .
C25 C 0.4286(6) 0.7269(3) 1.0336(3) 0.0614(15) Uani 1 1 d . . . . .
H25A H 0.4241 0.6690 1.0722 0.074 Uiso 1 1 calc R U . . .
C26 C 0.5042(5) 0.7323(3) 0.9557(3) 0.0444(11) Uani 1 1 d . . . . .
H26A H 0.5501 0.6778 0.9409 0.053 Uiso 1 1 calc R U . . .
C27 C 0.7432(4) 0.6461(3) 0.7435(3) 0.0313(9) Uani 1 1 d . . . . .
H27A H 0.8088 0.6868 0.7269 0.038 Uiso 1 1 calc R U . . .
H27B H 0.7680 0.6002 0.7086 0.038 Uiso 1 1 calc R U . . .
C28 C 0.7549(4) 0.5969(3) 0.8390(3) 0.0301(9) Uani 1 1 d . . . . .
C29 C 0.8391(4) 0.6179(3) 0.8907(3) 0.0385(11) Uani 1 1 d . . . . .
H29A H 0.8912 0.6629 0.8648 0.046 Uiso 1 1 calc R U . . .
C30 C 0.8480(4) 0.5748(3) 0.9782(3) 0.0462(12) Uani 1 1 d . . . . .
H30A H 0.9066 0.5898 1.0115 0.055 Uiso 1 1 calc R U . . .
C31 C 0.7719(5) 0.5098(3) 1.0176(3) 0.0485(13) Uani 1 1 d . . . . .
H31A H 0.7764 0.4811 1.0781 0.058 Uiso 1 1 calc R U . . .
C32 C 0.6889(5) 0.4870(3) 0.9676(3) 0.0470(12) Uani 1 1 d . . . . .
H32A H 0.6375 0.4417 0.9938 0.056 Uiso 1 1 calc R U . . .
C33 C 0.6806(4) 0.5303(3) 0.8794(3) 0.0399(11) Uani 1 1 d . . . . .
H33A H 0.6232 0.5141 0.8460 0.048 Uiso 1 1 calc R U . . .
C34 C 0.5592(4) 0.6136(2) 0.6110(3) 0.0299(9) Uani 1 1 d . . . . .
H34A H 0.6550 0.6071 0.5922 0.036 Uiso 1 1 calc R U . . .
H34B H 0.5088 0.6355 0.5576 0.036 Uiso 1 1 calc R U . . .
C35 C 0.5320(4) 0.5193(3) 0.6586(3) 0.0311(9) Uani 1 1 d . . . . .
C36 C 0.4520(4) 0.5034(3) 0.7341(3) 0.0343(10) Uani 1 1 d . . . . .
H36A H 0.4143 0.5526 0.7598 0.041 Uiso 1 1 calc R U . . .
C37 C 0.4249(4) 0.4170(3) 0.7740(3) 0.0389(10) Uani 1 1 d . . . . .
H37A H 0.3677 0.4080 0.8254 0.047 Uiso 1 1 calc R U . . .
C38 C 0.4814(5) 0.3450(3) 0.7384(3) 0.0529(13) Uani 1 1 d . . . . .
H38A H 0.4649 0.2856 0.7656 0.064 Uiso 1 1 calc R U . . .
C39 C 0.5621(6) 0.3595(3) 0.6632(4) 0.0696(17) Uani 1 1 d . . . . .
H39A H 0.6010 0.3101 0.6380 0.083 Uiso 1 1 calc R U . . .
C40 C 0.5870(6) 0.4463(3) 0.6239(3) 0.0605(15) Uani 1 1 d . . . . .
H40A H 0.6431 0.4554 0.5719 0.073 Uiso 1 1 calc R U . . .
C41 C 0.8888(4) 0.8590(3) 0.6501(4) 0.0555(14) Uani 1 1 d . . . . .
H41A H 0.9465 0.9020 0.6204 0.083 Uiso 1 1 calc R U . . .
H41B H 0.9423 0.8040 0.6854 0.083 Uiso 1 1 calc R U . . .
H41C H 0.8209 0.8875 0.6878 0.083 Uiso 1 1 calc R U . . .
C42 C 0.9134(10) 0.8240(7) 0.5122(6) 0.072(3) Uani 0.350(8) 1 d D . P A 1
H42A H 1.0073 0.8028 0.5279 0.086 Uiso 0.350(8) 1 calc R U P A 1
H42B H 0.9056 0.8815 0.4657 0.086 Uiso 0.350(8) 1 calc R U P A 1
C43 C 0.8616(7) 0.7513(7) 0.4849(9) 0.060(2) Uani 0.350(8) 1 d D . P A 1
H43A H 0.9109 0.7418 0.4300 0.072 Uiso 0.350(8) 1 calc R U P A 1
H43B H 0.8816 0.6932 0.5301 0.072 Uiso 0.350(8) 1 calc R U P A 1
C42' C 0.9140(6) 0.7803(6) 0.5367(4) 0.072(3) Uani 0.650(8) 1 d D . P A 2
H42C H 0.9357 0.7170 0.5730 0.086 Uiso 0.650(8) 1 calc R U P A 2
H42D H 0.9979 0.8038 0.5216 0.086 Uiso 0.650(8) 1 calc R U P A 2
C43' C 0.8571(5) 0.7791(6) 0.4534(4) 0.060(2) Uani 0.650(8) 1 d D . P A 2
H43C H 0.8648 0.8359 0.4081 0.072 Uiso 0.650(8) 1 calc R U P A 2
H43D H 0.9072 0.7267 0.4314 0.072 Uiso 0.650(8) 1 calc R U P A 2
C44 C 0.6708(5) 0.7444(3) 0.4061(3) 0.0528(14) Uani 1 1 d . . . . .
H44A H 0.7080 0.6797 0.4101 0.079 Uiso 1 1 calc R U . . .
H44B H 0.6965 0.7810 0.3487 0.079 Uiso 1 1 calc R U . . .
H44C H 0.5735 0.7534 0.4137 0.079 Uiso 1 1 calc R U . . .
C45 C 0.4482(6) 1.0227(4) 0.5689(4) 0.0197(15) Uani 0.5 1 d . . P B -1
H45A H 0.3971 1.0372 0.6185 0.030 Uiso 0.5 1 calc R U P B -1
C46 C 0.3802(6) 0.9886(4) 0.5141(4) 0.0179(15) Uani 0.5 1 d . . P B -1
H46A H 0.2898 0.9824 0.5318 0.021 Uiso 0.5 1 d R U P B -1
C47 C 0.5665(4) 1.0360(3) 0.5600(3) 0.0318(9) Uani 1 1 d . . . . .
C48 C 0.6338(4) 1.0655(2) 0.6201(3) 0.0296(9) Uani 1 1 d . . . . .
C49 C 0.5729(4) 1.0746(2) 0.7021(3) 0.0340(10) Uani 1 1 d . . . . .
H49A H 0.4856 1.0624 0.7173 0.041 Uiso 1 1 calc R U . . .
C50 C 0.6349(5) 1.1003(3) 0.7608(3) 0.0434(11) Uani 1 1 d . . . . .
H50A H 0.5903 1.1056 0.8153 0.052 Uiso 1 1 calc R U . . .
C51 C 0.7624(5) 1.1185(3) 0.7408(3) 0.0478(12) Uani 1 1 d . . . . .
H51A H 0.8060 1.1352 0.7818 0.057 Uiso 1 1 calc R U . . .
C52 C 0.8256(4) 1.1121(3) 0.6605(3) 0.0402(11) Uani 1 1 d . . . . .
H52A H 0.9120 1.1261 0.6458 0.048 Uiso 1 1 calc R U . . .
C53 C 0.7630(4) 1.0854(2) 0.6013(3) 0.0337(10) Uani 1 1 d . . . . .
H53A H 0.8084 1.0804 0.5469 0.040 Uiso 1 1 calc R U . . .
C1S C 0.0448(4) 0.2591(3) 0.8085(3) 0.124(3) Uani 1 1 d G U . . .
C2S C 0.1270(5) 0.2957(3) 0.8472(3) 0.112(3) Uani 1 1 d G U . . .
H2SA H 0.1053 0.3584 0.8475 0.134 Uiso 1 1 calc R U . . .
C3S C 0.2408(5) 0.2406(4) 0.8855(4) 0.126(3) Uani 1 1 d G U . . .
H3SA H 0.2970 0.2656 0.9119 0.151 Uiso 1 1 calc R U . . .
C4S C 0.2725(5) 0.1489(4) 0.8850(4) 0.108(3) Uani 1 1 d G U . . .
H4SA H 0.3503 0.1112 0.9112 0.129 Uiso 1 1 calc R U . . .
C5S C 0.1903(6) 0.1123(3) 0.8464(4) 0.125(3) Uani 1 1 d G U . . .
H5SA H 0.2120 0.0496 0.8461 0.150 Uiso 1 1 calc R U . . .
C6S C 0.0765(5) 0.1674(3) 0.8081(3) 0.147(3) Uani 1 1 d G U . . .
H6SA H 0.0203 0.1424 0.7817 0.176 Uiso 1 1 calc R U . . .
C7S C -0.0740(9) 0.3190(6) 0.7589(6) 0.133(3) Uani 1 1 d . U . . .
H7SA H -0.1075 0.3722 0.7830 0.200 Uiso 1 1 calc R U . . .
H7SB H -0.1445 0.2839 0.7648 0.200 Uiso 1 1 calc R U . . .
H7SC H -0.0463 0.3395 0.6971 0.200 Uiso 1 1 calc R U . . .

loop_
_atom_site_aniso_label
_atom_site_aniso_U_11
_atom_site_aniso_U_22
_atom_site_aniso_U_33
_atom_site_aniso_U_23
_atom_site_aniso_U_13
_atom_site_aniso_U_12
Yb1 0.02278(7) 0.02916(8) 0.02731(8) 0.00442(6) -0.00394(6) -0.00931(5)
O1 0.0252(14) 0.0502(18) 0.074(2) 0.0008(16) -0.0150(15) -0.0071(12)
O2 0.0349(17) 0.108(3) 0.0383(18) -0.0246(18) 0.0028(14) 0.0024(17)
C1 0.0242(17) 0.0235(16) 0.0234(18) -0.0001(14) -0.0012(14) -0.0097(13)
C2 0.0301(18) 0.0155(15) 0.0218(18) -0.0001(13) -0.0003(14) -0.0063(13)
C3 0.0290(17) 0.0212(16) 0.0253(19) 0.0014(14) -0.0051(15) -0.0087(13)
C4 0.0289(18) 0.0213(16) 0.0265(19) -0.0008(14) -0.0030(15) -0.0063(14)
C5 0.0232(17) 0.0238(17) 0.0247(18) -0.0017(14) 0.0008(14) -0.0073(13)
C6 0.0254(17) 0.0291(18) 0.0263(19) -0.0069(14) 0.0004(15) -0.0083(14)
C7 0.0178(16) 0.0296(18) 0.038(2) -0.0080(15) -0.0029(15) -0.0047(13)
C8 0.039(2) 0.051(2) 0.048(2) -0.0245(18) 0.0135(19) -0.0230(17)
C9 0.059(3) 0.062(2) 0.073(3) -0.044(2) 0.013(2) -0.030(2)
C10 0.042(2) 0.048(2) 0.083(4) -0.022(2) 0.008(2) -0.0269(18)
C11 0.0250(19) 0.040(2) 0.050(3) -0.0025(19) 0.0035(18) -0.0094(16)
C12 0.0250(18) 0.034(2) 0.036(2) -0.0065(16) -0.0024(16) -0.0061(15)
C13 0.0320(19) 0.0193(16) 0.035(2) -0.0038(15) -0.0077(16) -0.0033(14)
C14 0.0336(19) 0.0288(18) 0.034(2) -0.0156(15) -0.0044(16) -0.0038(15)
C15 0.039(2) 0.035(2) 0.031(2) -0.0078(16) -0.0012(17) -0.0041(17)
C16 0.054(3) 0.044(2) 0.038(2) -0.0077(19) 0.006(2) -0.013(2)
C17 0.046(3) 0.056(3) 0.070(3) -0.030(2) 0.025(2) -0.011(2)
C18 0.039(3) 0.050(3) 0.090(4) -0.015(3) 0.012(3) 0.003(2)
C19 0.036(2) 0.038(2) 0.067(3) -0.011(2) -0.003(2) -0.0003(18)
C20 0.036(2) 0.0215(17) 0.040(2) -0.0018(15) -0.0112(17) -0.0057(15)
C21 0.062(3) 0.031(2) 0.032(2) -0.0082(16) -0.0160(18) -0.0130(17)
C22 0.113(4) 0.039(2) 0.038(3) -0.012(2) -0.005(3) -0.019(3)
C23 0.157(6) 0.056(3) 0.043(3) -0.023(2) 0.004(4) -0.018(4)
C24 0.173(7) 0.070(4) 0.033(3) -0.020(2) 0.011(4) -0.039(4)
C25 0.114(4) 0.046(3) 0.030(2) -0.005(2) -0.010(3) -0.030(3)
C26 0.068(3) 0.034(2) 0.034(2) -0.0024(17) -0.015(2) -0.0159(19)
C27 0.0242(17) 0.0276(18) 0.038(2) 0.0009(16) -0.0064(16) -0.0043(14)
C28 0.0225(17) 0.0267(18) 0.036(2) -0.0010(16) -0.0060(16) -0.0002(14)
C29 0.0213(18) 0.037(2) 0.054(3) -0.0037(19) -0.0069(18) -0.0055(15)
C30 0.037(2) 0.050(3) 0.049(3) -0.007(2) -0.0202(19) 0.0001(19)
C31 0.048(3) 0.045(3) 0.043(3) 0.001(2) -0.018(2) 0.004(2)
C32 0.051(3) 0.031(2) 0.051(3) 0.008(2) -0.010(2) -0.0105(18)
C33 0.040(2) 0.030(2) 0.047(3) 0.0034(18) -0.0117(19) -0.0132(16)
C34 0.0286(18) 0.0319(19) 0.028(2) -0.0052(15) -0.0011(16) -0.0051(15)
C35 0.034(2) 0.0308(19) 0.028(2) -0.0102(15) -0.0025(16) -0.0020(15)
C36 0.0306(19) 0.034(2) 0.038(2) -0.0094(16) -0.0015(17) -0.0059(15)
C37 0.045(2) 0.035(2) 0.038(2) -0.0071(17) -0.0010(19) -0.0128(17)
C38 0.080(3) 0.030(2) 0.050(3) -0.0080(19) -0.004(3) -0.015(2)
C39 0.110(5) 0.034(2) 0.065(3) -0.027(2) 0.029(3) -0.017(3)
C40 0.090(4) 0.040(2) 0.051(3) -0.016(2) 0.024(3) -0.019(2)
C41 0.034(2) 0.039(2) 0.086(4) 0.009(2) -0.020(2) -0.0133(18)
C42 0.028(3) 0.138(8) 0.028(4) 0.017(4) 0.006(3) -0.023(4)
C43 0.031(3) 0.065(5) 0.065(6) -0.001(4) 0.014(3) 0.003(3)
C42' 0.028(3) 0.138(8) 0.028(4) 0.017(4) 0.006(3) -0.023(4)
C43' 0.031(3) 0.065(5) 0.065(6) -0.001(4) 0.014(3) 0.003(3)
C44 0.054(3) 0.054(3) 0.038(3) -0.004(2) 0.002(2) 0.006(2)
C45 0.022(3) 0.017(3) 0.018(3) -0.001(2) 0.003(3) -0.005(2)
C46 0.017(3) 0.014(3) 0.020(3) -0.003(2) 0.005(3) -0.002(2)
C47 0.035(2) 0.0314(19) 0.030(2) -0.0120(15) -0.0104(16) 0.0018(15)
C48 0.0352(19) 0.0156(16) 0.036(2) 0.0002(14) -0.0161(16) -0.0019(14)
C49 0.047(2) 0.0228(18) 0.031(2) -0.0051(15) -0.0080(17) -0.0036(16)
C50 0.072(3) 0.031(2) 0.031(2) -0.0092(16) -0.011(2) -0.0132(19)
C51 0.068(3) 0.038(2) 0.043(2) -0.0079(18) -0.020(2) -0.0169(19)
C52 0.045(2) 0.0254(19) 0.049(3) -0.0005(17) -0.0195(19) -0.0066(16)
C53 0.039(2) 0.0232(18) 0.036(2) -0.0034(15) -0.0139(17) 0.0007(15)
C1S 0.133(5) 0.118(5) 0.123(6) -0.004(4) 0.015(5) -0.074(4)
C2S 0.113(4) 0.109(5) 0.108(5) 0.018(4) -0.038(4) -0.051(4)
C3S 0.134(5) 0.125(5) 0.124(6) -0.017(4) 0.008(5) -0.063(4)
C4S 0.100(5) 0.094(4) 0.137(6) -0.045(4) 0.021(4) -0.030(4)
C5S 0.108(5) 0.136(5) 0.151(6) -0.077(4) -0.030(4) -0.006(4)
C6S 0.149(6) 0.141(6) 0.183(7) -0.080(5) -0.011(5) -0.048(5)
C7S 0.127(4) 0.129(4) 0.141(4) -0.006(3) -0.021(3) -0.047(3)

loop_
_atom_type_symbol
_atom_type_description
_atom_type_scat_dispersion_real
_atom_type_scat_dispersion_imag
_atom_type_scat_source
C C 0.0033 0.0016 'International Tables Vol C Tables 4.2.6.8 and 6.1.1.4'
H H 0.0000 0.0000 'International Tables Vol C Tables 4.2.6.8 and 6.1.1.4'
O O 0.0106 0.0060 'International Tables Vol C Tables 4.2.6.8 and 6.1.1.4'
Yb Yb -0.3850 5.5486 'International Tables Vol C Tables 4.2.6.8 and 6.1.1.4'

loop_
_geom_angle_atom_site_label_1
_geom_angle_atom_site_label_2
_geom_angle_atom_site_label_3
_geom_angle
_geom_angle_site_symmetry_3
O1 Yb1 O2 67.18(11) .
O1 Yb1 C2 125.52(11) .
O2 Yb1 C2 136.51(12) .
O1 Yb1 C1 135.02(10) .
O2 Yb1 C1 108.25(12) .
C2 Yb1 C1 30.47(11) .
O1 Yb1 C3 94.95(11) .
O2 Yb1 C3 127.51(11) .
C2 Yb1 C3 30.70(11) .
C1 Yb1 C3 50.57(11) .
O1 Yb1 C5 106.91(10) .
O2 Yb1 C5 86.58(12) .
C2 Yb1 C5 50.46(11) .
C1 Yb1 C5 30.69(10) .
C3 Yb1 C5 50.45(11) .
O1 Yb1 C45 113.00(16) .
O2 Yb1 C45 134.44(17) .
C2 Yb1 C45 82.88(15) .
C1 Yb1 C45 101.19(16) .
C3 Yb1 C45 98.04(16) .
C5 Yb1 C45 131.04(16) .
O1 Yb1 C4 85.10(10) .
O2 Yb1 C4 97.25(12) .
C2 Yb1 C4 50.25(10) .
C1 Yb1 C4 50.27(10) .
C3 Yb1 C4 30.42(11) .
C5 Yb1 C4 30.29(11) .
C45 Yb1 C4 128.28(16) .
O1 Yb1 C46 135.74(15) .
O2 Yb1 C46 116.43(16) .
C2 Yb1 C46 83.93(15) .
C1 Yb1 C46 87.79(15) .
C3 Yb1 C46 110.37(16) .
C5 Yb1 C46 117.26(15) .
C45 Yb1 C46 30.6(2) .
C4 Yb1 C46 133.72(15) .
O1 Yb1 C47 86.80(11) .
O2 Yb1 C47 121.50(12) .
C2 Yb1 C47 101.57(11) .
C1 Yb1 C47 125.65(11) .
C3 Yb1 C47 105.15(11) .
C5 Yb1 C47 151.91(12) .
C45 Yb1 C47 26.49(16) .
C4 Yb1 C47 133.10(11) .
C46 Yb1 C47 52.42(16) .
O1 Yb1 C47 125.71(11) 2_676
O2 Yb1 C47 88.25(11) 2_676
C2 Yb1 C47 105.95(11) 2_676
C1 Yb1 C47 97.87(11) 2_676
C3 Yb1 C47 135.71(11) 2_676
C5 Yb1 C47 119.58(11) 2_676
C45 Yb1 C47 53.30(17) 2_676
C4 Yb1 C47 147.82(12) 2_676
C46 Yb1 C47 28.19(16) 2_676
C47 Yb1 C47 65.36(14) 2_676
C41 O1 C42' 114.3(4) .
C41 O1 C42 112.3(5) .
C41 O1 Yb1 126.5(3) .
C42' O1 Yb1 117.9(3) .
C42 O1 Yb1 119.2(5) .
C44 O2 C43' 111.9(4) .
C44 O2 C43 120.8(6) .
C44 O2 Yb1 126.2(3) .
C43' O2 Yb1 118.8(4) .
C43 O2 Yb1 113.0(6) .
C2 C1 C5 108.0(3) .
C2 C1 C6 126.1(3) .
C5 C1 C6 125.9(3) .
C2 C1 Yb1 74.5(2) .
C5 C1 Yb1 75.47(19) .
C6 C1 Yb1 114.2(2) .
C1 C2 C3 108.5(3) .
C1 C2 C13 125.6(3) .
C3 C2 C13 125.9(3) .
C1 C2 Yb1 75.0(2) .
C3 C2 Yb1 75.4(2) .
C13 C2 Yb1 117.2(2) .
C2 C3 C4 107.6(3) .
C2 C3 C20 126.6(3) .
C4 C3 C20 125.8(3) .
C2 C3 Yb1 73.9(2) .
C4 C3 Yb1 76.3(2) .
C20 C3 Yb1 115.7(2) .
C5 C4 C3 107.9(3) .
C5 C4 C27 125.6(3) .
C3 C4 C27 126.5(3) .
C5 C4 Yb1 73.65(19) .
C3 C4 Yb1 73.27(19) .
C27 C4 Yb1 119.9(2) .
C4 C5 C1 107.9(3) .
C4 C5 C34 126.2(3) .
C1 C5 C34 125.9(3) .
C4 C5 Yb1 76.1(2) .
C1 C5 Yb1 73.84(19) .
C34 C5 Yb1 115.8(2) .
C1 C6 C7 116.7(3) .
C1 C6 H6A 108.1 .
C7 C6 H6A 108.1 .
C1 C6 H6B 108.1 .
C7 C6 H6B 108.1 .
H6A C6 H6B 107.3 .
C8 C7 C12 117.5(4) .
C8 C7 C6 120.7(4) .
C12 C7 C6 121.7(4) .
C7 C8 C9 121.2(4) .
C7 C8 H8A 119.4 .
C9 C8 H8A 119.4 .
C10 C9 C8 119.9(5) .
C10 C9 H9A 120.1 .
C8 C9 H9A 120.1 .
C9 C10 C11 120.3(4) .
C9 C10 H10A 119.8 .
C11 C10 H10A 119.8 .
C10 C11 C12 119.5(4) .
C10 C11 H11A 120.3 .
C12 C11 H11A 120.3 .
C11 C12 C7 121.5(4) .
C11 C12 H12A 119.2 .
C7 C12 H12A 119.2 .
C2 C13 C14 116.6(3) .
C2 C13 H13A 108.1 .
C14 C13 H13A 108.1 .
C2 C13 H13B 108.1 .
C14 C13 H13B 108.1 .
H13A C13 H13B 107.3 .
C19 C14 C15 118.0(4) .
C19 C14 C13 119.7(4) .
C15 C14 C13 122.2(3) .
C16 C15 C14 120.3(4) .
C16 C15 H15A 119.8 .
C14 C15 H15A 119.8 .
C17 C16 C15 121.3(4) .
C17 C16 H16A 119.3 .
C15 C16 H16A 119.3 .
C18 C17 C16 118.8(5) .
C18 C17 H17A 120.6 .
C16 C17 H17A 120.6 .
C17 C18 C19 120.4(4) .
C17 C18 H18A 119.8 .
C19 C18 H18A 119.8 .
C14 C19 C18 121.0(4) .
C14 C19 H19A 119.5 .
C18 C19 H19A 119.5 .
C21 C20 C3 114.4(3) .
C21 C20 H20A 108.7 .
C3 C20 H20A 108.7 .
C21 C20 H20B 108.7 .
C3 C20 H20B 108.7 .
H20A C20 H20B 107.6 .
C22 C21 C26 117.4(4) .
C22 C21 C20 121.6(4) .
C26 C21 C20 121.0(4) .
C23 C22 C21 122.1(5) .
C23 C22 H22A 119.0 .
C21 C22 H22A 119.0 .
C24 C23 C22 118.8(6) .
C24 C23 H23A 120.6 .
C22 C23 H23A 120.6 .
C25 C24 C23 120.1(6) .
C25 C24 H24A 119.9 .
C23 C24 H24A 119.9 .
C24 C25 C26 120.3(5) .
C24 C25 H25A 119.9 .
C26 C25 H25A 119.9 .
C25 C26 C21 121.2(4) .
C25 C26 H26A 119.4 .
C21 C26 H26A 119.4 .
C4 C27 C28 115.7(3) .
C4 C27 H27A 108.3 .
C28 C27 H27A 108.3 .
C4 C27 H27B 108.3 .
C28 C27 H27B 108.3 .
H27A C27 H27B 107.4 .
C33 C28 C29 117.4(4) .
C33 C28 C27 121.4(4) .
C29 C28 C27 121.2(3) .
C30 C29 C28 121.5(4) .
C30 C29 H29A 119.2 .
C28 C29 H29A 119.2 .
C29 C30 C31 120.4(4) .
C29 C30 H30A 119.8 .
C31 C30 H30A 119.8 .
C30 C31 C32 119.2(4) .
C30 C31 H31A 120.4 .
C32 C31 H31A 120.4 .
C31 C32 C33 120.3(4) .
C31 C32 H32A 119.8 .
C33 C32 H32A 119.8 .
C32 C33 C28 121.2(4) .
C32 C33 H33A 119.4 .
C28 C33 H33A 119.4 .
C5 C34 C35 116.7(3) .
C5 C34 H34A 108.1 .
C35 C34 H34A 108.1 .
C5 C34 H34B 108.1 .
C35 C34 H34B 108.1 .
H34A C34 H34B 107.3 .
C36 C35 C40 117.7(4) .
C36 C35 C34 123.2(4) .
C40 C35 C34 119.0(4) .
C35 C36 C37 121.7(4) .
C35 C36 H36A 119.1 .
C37 C36 H36A 119.1 .
C38 C37 C36 119.5(4) .
C38 C37 H37A 120.2 .
C36 C37 H37A 120.2 .
C37 C38 C39 119.5(4) .
C37 C38 H38A 120.2 .
C39 C38 H38A 120.2 .
C38 C39 C40 120.1(5) .
C38 C39 H39A 119.9 .
C40 C39 H39A 119.9 .
C35 C40 C39 121.3(5) .
C35 C40 H40A 119.3 .
C39 C40 H40A 119.3 .
O1 C41 H41A 109.5 .
O1 C41 H41B 109.5 .
H41A C41 H41B 109.5 .
O1 C41 H41C 109.5 .
H41A C41 H41C 109.5 .
H41B C41 H41C 109.5 .
O1 C42 C43 101.4(8) .
O1 C42 H42A 111.5 .
C43 C42 H42A 111.5 .
O1 C42 H42B 111.5 .
C43 C42 H42B 111.5 .
H42A C42 H42B 109.3 .
O2 C43 C42 115.2(8) .
O2 C43 H43A 108.5 .
C42 C43 H43A 108.5 .
O2 C43 H43B 108.5 .
C42 C43 H43B 108.5 .
H43A C43 H43B 107.5 .
O1 C42' C43' 113.6(5) .
O1 C42' H42C 108.9 .
C43' C42' H42C 108.9 .
O1 C42' H42D 108.9 .
C43' C42' H42D 108.9 .
H42C C42' H42D 107.7 .
O2 C43' C42' 108.6(5) .
O2 C43' H43C 110.0 .
C42' C43' H43C 110.0 .
O2 C43' H43D 110.0 .
C42' C43' H43D 110.0 .
H43C C43' H43D 108.3 .
O2 C44 H44A 109.5 .
O2 C44 H44B 109.5 .
H44A C44 H44B 109.5 .
O2 C44 H44C 109.5 .
H44A C44 H44C 109.5 .
H44B C44 H44C 109.5 .
C47 C45 C46 129.0(6) .
C47 C45 Yb1 79.5(3) .
C46 C45 Yb1 75.4(4) .
C47 C45 H45A 115.5 .
C46 C45 H45A 115.5 .
Yb1 C45 H45A 120.2 .
C45 C46 Yb1 74.0(3) .
C45 C46 H46A 117.1 .
Yb1 C46 H46A 120.1 .
C45 C47 C48 127.1(5) .
C45 C47 Yb1 74.0(3) .
C48 C47 Yb1 119.0(2) .
C45 C47 Yb1 68.4(3) 2_676
C48 C47 Yb1 126.3(2) 2_676
Yb1 C47 Yb1 114.64(14) 2_676
C49 C48 C53 115.8(4) .
C49 C48 C47 121.3(4) .
C53 C48 C47 122.9(4) .
C50 C49 C48 122.6(4) .
C50 C49 H49A 118.7 .
C48 C49 H49A 118.7 .
C49 C50 C51 120.3(4) .
C49 C50 H50A 119.8 .
C51 C50 H50A 119.8 .
C52 C51 C50 119.3(4) .
C52 C51 H51A 120.3 .
C50 C51 H51A 120.3 .
C51 C52 C53 120.3(4) .
C51 C52 H52A 119.8 .
C53 C52 H52A 119.8 .
C52 C53 C48 121.6(4) .
C52 C53 H53A 119.2 .
C48 C53 H53A 119.2 .
C2S C1S C6S 120.0 .
C2S C1S C7S 121.5(5) .
C6S C1S C7S 118.3(5) .
C1S C2S C3S 120.0 .
C1S C2S H2SA 120.0 .
C3S C2S H2SA 120.0 .
C2S C3S C4S 120.0 .
C2S C3S H3SA 120.0 .
C4S C3S H3SA 120.0 .
C5S C4S C3S 120.0 .
C5S C4S H4SA 120.0 .
C3S C4S H4SA 120.0 .
C4S C5S C6S 120.0 .
C4S C5S H5SA 120.0 .
C6S C5S H5SA 120.0 .
C5S C6S C1S 120.0 .
C5S C6S H6SA 120.0 .
C1S C6S H6SA 120.0 .
C1S C7S H7SA 109.5 .
C1S C7S H7SB 109.5 .
H7SA C7S H7SB 109.5 .
C1S C7S H7SC 109.5 .
H7SA C7S H7SC 109.5 .
H7SB C7S H7SC 109.5 .

loop_
_geom_bond_atom_site_label_1
_geom_bond_atom_site_label_2
_geom_bond_distance
_geom_bond_site_symmetry_2
Yb1 O1 2.447(3) .
Yb1 O2 2.463(3) .
Yb1 C2 2.674(3) .
Yb1 C1 2.680(3) .
Yb1 C3 2.693(4) .
Yb1 C5 2.701(3) .
Yb1 C45 2.726(6) .
Yb1 C4 2.732(3) .
Yb1 C46 2.745(6) .
Yb1 C47 2.789(4) .
Yb1 C47 2.821(4) 2_676
O1 C41 1.424(6) .
O1 C42' 1.429(7) .
O1 C42 1.433(8) .
O2 C44 1.410(6) .
O2 C43' 1.430(6) .
O2 C43 1.450(7) .
C1 C2 1.407(5) .
C1 C5 1.424(5) .
C1 C6 1.511(5) .
C2 C3 1.421(5) .
C2 C13 1.518(5) .
C3 C4 1.424(5) .
C3 C20 1.523(6) .
C4 C5 1.420(5) .
C4 C27 1.513(5) .
C5 C34 1.510(5) .
C6 C7 1.515(5) .
C6 H6A 0.9900 .
C6 H6B 0.9900 .
C7 C8 1.380(6) .
C7 C12 1.395(5) .
C8 C9 1.406(6) .
C8 H8A 0.9500 .
C9 C10 1.361(7) .
C9 H9A 0.9500 .
C10 C11 1.384(7) .
C10 H10A 0.9500 .
C11 C12 1.390(6) .
C11 H11A 0.9500 .
C12 H12A 0.9500 .
C13 C14 1.520(5) .
C13 H13A 0.9900 .
C13 H13B 0.9900 .
C14 C19 1.388(6) .
C14 C15 1.390(5) .
C15 C16 1.387(6) .
C15 H15A 0.9500 .
C16 C17 1.378(6) .
C16 H16A 0.9500 .
C17 C18 1.373(7) .
C17 H17A 0.9500 .
C18 C19 1.396(7) .
C18 H18A 0.9500 .
C19 H19A 0.9500 .
C20 C21 1.519(6) .
C20 H20A 0.9900 .
C20 H20B 0.9900 .
C21 C22 1.392(7) .
C21 C26 1.397(6) .
C22 C23 1.392(8) .
C22 H22A 0.9500 .
C23 C24 1.391(8) .
C23 H23A 0.9500 .
C24 C25 1.380(8) .
C24 H24A 0.9500 .
C25 C26 1.381(7) .
C25 H25A 0.9500 .
C26 H26A 0.9500 .
C27 C28 1.516(5) .
C27 H27A 0.9900 .
C27 H27B 0.9900 .
C28 C33 1.393(5) .
C28 C29 1.401(6) .
C29 C30 1.381(6) .
C29 H29A 0.9500 .
C30 C31 1.384(7) .
C30 H30A 0.9500 .
C31 C32 1.387(7) .
C31 H31A 0.9500 .
C32 C33 1.391(6) .
C32 H32A 0.9500 .
C33 H33A 0.9500 .
C34 C35 1.526(5) .
C34 H34A 0.9900 .
C34 H34B 0.9900 .
C35 C36 1.375(6) .
C35 C40 1.376(6) .
C36 C37 1.394(6) .
C36 H36A 0.9500 .
C37 C38 1.374(6) .
C37 H37A 0.9500 .
C38 C39 1.374(7) .
C38 H38A 0.9500 .
C39 C40 1.389(7) .
C39 H39A 0.9500 .
C40 H40A 0.9500 .
C41 H41A 0.9800 .
C41 H41B 0.9800 .
C41 H41C 0.9800 .
C42 C43 1.523(9) .
C42 H42A 0.9900 .
C42 H42B 0.9900 .
C43 H43A 0.9900 .
C43 H43B 0.9900 .
C42' C43' 1.518(7) .
C42' H42C 0.9900 .
C42' H42D 0.9900 .
C43' H43C 0.9900 .
C43' H43D 0.9900 .
C44 H44A 0.9800 .
C44 H44B 0.9800 .
C44 H44C 0.9800 .
C45 C47 1.265(8) .
C45 C46 1.442(10) .
C45 H45A 0.9500 .
C46 H46A 0.9600 .
C47 C48 1.460(5) .
C47 Yb1 2.821(4) 2_676
C48 C49 1.412(6) .
C48 C53 1.413(6) .
C49 C50 1.374(6) .
C49 H49A 0.9500 .
C50 C51 1.387(7) .
C50 H50A 0.9500 .
C51 C52 1.386(7) .
C51 H51A 0.9500 .
C52 C53 1.394(6) .
C52 H52A 0.9500 .
C53 H53A 0.9500 .
C1S C2S 1.3900 .
C1S C6S 1.3900 .
C1S C7S 1.525(9) .
C2S C3S 1.3900 .
C2S H2SA 0.9500 .
C3S C4S 1.3900 .
C3S H3SA 0.9500 .
C4S C5S 1.3900 .
C4S H4SA 0.9500 .
C5S C6S 1.3900 .
C5S H5SA 0.9500 .
C6S H6SA 0.9500 .
C7S H7SA 0.9800 .
C7S H7SB 0.9800 .
C7S H7SC 0.9800 .
